data_2014463
loop_
_publ_author_name
'Roberto Centore'
'Zsolt Csok'
'Angela Tuzi'

_publ_section_title
;
 Dichlorobis(cumylcyclopentadienyl)titanium(IV)
;
_journal_issue 12
_journal_name_full 'Acta Crystallographica Section C'
_journal_page_first m625
_journal_page_last m627
_journal_paper_doi 10.1107/S0108270104026344
_journal_volume 60
_journal_year 2004
_chemical_formula_iupac '(C14 H15)2 [Ti Cl2]'
_chemical_formula_moiety '2C14 H15 +, Cl2 Ti1 2-'
_chemical_formula_structural 'C28 H30 Cl2 Ti1'
_chemical_formula_sum 'C28 H30 Cl2 Ti'
_chemical_formula_weight 485.29
_chemical_name_systematic
;
Bis(cumylcyclopentadienyl) dichlorotitanium(IV)
;
_space_group_IT_number 15
_symmetry_cell_setting monoclinic
_symmetry_space_group_name_Hall '-C 2yc'
_symmetry_space_group_name_H-M 'C 1 2/c 1'
_atom_sites_solution_hydrogens difmap
_atom_sites_solution_primary direct
_atom_sites_solution_secondary difmap
_audit_creation_method SHELXL-97
_cell_angle_alpha 90.00
_cell_angle_beta 101.77(3)
_cell_angle_gamma 90.00
_cell_formula_units_Z 4
_cell_length_a 18.816(5)
_cell_length_b 6.645(3)
_cell_length_c 19.12(2)
_cell_measurement_reflns_used 25
_cell_measurement_temperature 298
_cell_measurement_theta_max 14.783
_cell_measurement_theta_min 13.914
_cell_volume 2340(3)
_computing_cell_refinement 'CELLFIT (Centore, 2002)'
_computing_data_collection 'MACH3 Software (Enraf Nonius, 1996)'
_computing_data_reduction 'XCAD4 (Harms & Wocadlo, 1995)'
_computing_molecular_graphics
;
Ortep-3 for Windows (Farrugia, 1997) and
Platon-92 (Spek, 1992)
;
_computing_publication_material reference?
_computing_structure_refinement 'SHELXL97 (Sheldrick, 1997)'
_computing_structure_solution 'SHELXS97 (Sheldrick, 1997)'
_diffrn_ambient_temperature 293(2)
_diffrn_measured_fraction_theta_full 0.458
_diffrn_measured_fraction_theta_max 0.458
_diffrn_measurement_device '\k-geometry diffractometer'
_diffrn_measurement_device_type 'Nonius MACH3'
_diffrn_measurement_method 'non-profiled \w'
_diffrn_radiation_monochromator graphite
_diffrn_radiation_source 'fine-focus sealed tube'
_diffrn_radiation_type Mok\a
_diffrn_radiation_wavelength 0.71069
_diffrn_reflns_av_R_equivalents 0.0451
_diffrn_reflns_av_sigmaI/netI 0.0293
_diffrn_reflns_limit_h_max 24
_diffrn_reflns_limit_h_min -24
_diffrn_reflns_limit_k_max 8
_diffrn_reflns_limit_k_min 0
_diffrn_reflns_limit_l_max 25
_diffrn_reflns_limit_l_min 0
_diffrn_reflns_number 2877
_diffrn_reflns_theta_full 27.91
_diffrn_reflns_theta_max 27.91
_diffrn_reflns_theta_min 2.18
_diffrn_standards_decay_% 0
_diffrn_standards_interval_time 120
_diffrn_standards_number 1
_exptl_absorpt_coefficient_mu 0.608
_exptl_absorpt_correction_T_max 0.9233
_exptl_absorpt_correction_T_min 0.8588
_exptl_absorpt_correction_type '\y scan'
_exptl_absorpt_process_details
;
(North et al., 1968).
Number of psi-scan sets used was 1.
Theta correction was applied.
;
_exptl_crystal_colour red
_exptl_crystal_density_diffrn 1.378
_exptl_crystal_density_method 'not measured'
_exptl_crystal_description prism
_exptl_crystal_F_000 1016
_exptl_crystal_size_max 0.5
_exptl_crystal_size_mid 0.2
_exptl_crystal_size_min 0.13
_refine_diff_density_max 0.612
_refine_diff_density_min -0.782
_refine_ls_extinction_method none
_refine_ls_goodness_of_fit_ref 1.069
_refine_ls_hydrogen_treatment mixed
_refine_ls_matrix_type full
_refine_ls_number_parameters 170
_refine_ls_number_reflns 2792
_refine_ls_number_restraints 0
_refine_ls_restrained_S_all 1.069
_refine_ls_R_factor_all 0.0643
_refine_ls_R_factor_gt 0.0460
_refine_ls_shift/su_max 0.000
_refine_ls_shift/su_mean 0.000
_refine_ls_structure_factor_coef Fsqd
_refine_ls_weighting_details 'w=1/[\s^2^(Fo^2^)+(0.0819P)^2^+0.4482P] where P=(Fo^2^+2Fc^2^)/3'
_refine_ls_weighting_scheme calc
_refine_ls_wR_factor_gt 0.1178
_refine_ls_wR_factor_ref 0.1279
_reflns_number_gt 2233
_reflns_number_total 2792
_reflns_threshold_expression I>2\s(I)
_cod_data_source_file fa1100.cif
_cod_data_source_block I
_cod_original_sg_symbol_H-M 'C 2/c'
_cod_original_formula_sum 'C28 H30 Cl2 Ti1'
_cod_database_code 2014463
_cod_database_fobs_code 2014463

loop_
_symmetry_equiv_pos_as_xyz
'x, y, z'
'-x, y, -z+1/2'
'x+1/2, y+1/2, z'
'-x+1/2, y+1/2, -z+1/2'
'-x, -y, -z'
'x, -y, z-1/2'
'-x+1/2, -y+1/2, -z'
'x+1/2, -y+1/2, z-1/2'

loop_
_atom_site_label
_atom_site_fract_x
_atom_site_fract_y
_atom_site_fract_z
_atom_site_U_iso_or_equiv
_atom_site_adp_type
_atom_site_calc_flag
_atom_site_refinement_flags
_atom_site_occupancy
_atom_site_disorder_assembly
_atom_site_disorder_group
_atom_site_type_symbol
C1 0.06286(12) 0.0907(3) 0.15592(11) 0.0289(4) Uani d . 1 . . C
C2 0.02153(12) 0.2437(3) 0.17943(11) 0.0314(4) Uani d . 1 . . C
H2 0.0421(13) 0.363(4) 0.2008(13) 0.031 Uiso d . 1 . . H
C3 -0.05246(13) 0.1901(4) 0.16214(12) 0.0372(5) Uani d . 1 . . C
H3 -0.0909(14) 0.267(4) 0.1692(14) 0.037 Uiso d . 1 . . H
C4 -0.05733(13) 0.0035(4) 0.12736(12) 0.0386(5) Uani d . 1 . . C
H4 -0.0981(14) -0.069(4) 0.1120(14) 0.039 Uiso d . 1 . . H
C5 0.01326(13) -0.0615(4) 0.12536(12) 0.0352(5) Uani d . 1 . . C
H5 0.0269(13) -0.188(4) 0.1074(14) 0.035 Uiso d . 1 . . H
C6 0.14266(12) 0.1075(3) 0.15258(11) 0.0321(5) Uani d . 1 . . C
C7 0.17176(14) -0.0925(4) 0.12944(15) 0.0459(6) Uani d . 1 . . C
H7A 0.1460 -0.1266 0.0822 0.046 Uiso calc R 1 . . H
H7B 0.1649 -0.1968 0.1622 0.046 Uiso calc R 1 . . H
H7C 0.2226 -0.0792 0.1295 0.046 Uiso calc R 1 . . H
C8 0.18787(13) 0.1706(4) 0.22559(13) 0.0436(6) Uani d . 1 . . C
H8A 0.2384 0.1725 0.2234 0.044 Uiso calc R 1 . . H
H8B 0.1802 0.0763 0.2614 0.044 Uiso calc R 1 . . H
H8C 0.1732 0.3024 0.2376 0.044 Uiso calc R 1 . . H
C9 0.15024(12) 0.2640(3) 0.09483(12) 0.0338(5) Uani d . 1 . . C
C10 0.09289(14) 0.3160(4) 0.04037(13) 0.0441(6) Uani d . 1 . . C
H10 0.0478(15) 0.265(5) 0.0396(15) 0.044 Uiso d . 1 . . H
C11 0.10198(16) 0.4453(5) -0.01404(15) 0.0503(6) Uani d . 1 . . C
H11 0.0627(16) 0.461(5) -0.0544(16) 0.050 Uiso d . 1 . . H
C12 0.16934(16) 0.5249(4) -0.01488(15) 0.0484(6) Uani d . 1 . . C
H12 0.1755(15) 0.618(5) -0.0533(16) 0.048 Uiso d . 1 . . H
C13 0.22667(16) 0.4757(5) 0.03841(17) 0.0536(7) Uani d . 1 . . C
H13 0.2727(16) 0.521(5) 0.0373(16) 0.054 Uiso d . 1 . . H
C14 0.21794(14) 0.3461(4) 0.09295(15) 0.0458(6) Uani d . 1 . . C
H14 0.2563(16) 0.306(4) 0.1295(16) 0.046 Uiso d . 1 . . H
Cl1 -0.09241(3) -0.28492(8) 0.23306(3) 0.03997(18) Uani d . 1 . . Cl
Ti1 0.0000 -0.03735(7) 0.2500 0.02553(16) Uani d S 1 . . Ti

loop_
_atom_site_aniso_label
_atom_site_aniso_U_11
_atom_site_aniso_U_22
_atom_site_aniso_U_33
_atom_site_aniso_U_12
_atom_site_aniso_U_13
_atom_site_aniso_U_23
C1 0.0353(10) 0.0239(10) 0.0275(9) -0.0007(8) 0.0066(8) -0.0019(8)
C2 0.0420(12) 0.0209(9) 0.0324(10) 0.0016(8) 0.0100(9) 0.0034(8)
C3 0.0402(12) 0.0366(12) 0.0350(11) 0.0108(10) 0.0083(9) 0.0114(10)
C4 0.0363(11) 0.0443(14) 0.0319(11) -0.0067(10) -0.0007(9) 0.0026(10)
C5 0.0438(12) 0.0294(11) 0.0313(10) -0.0046(9) 0.0049(9) -0.0080(9)
C6 0.0332(10) 0.0294(11) 0.0342(10) 0.0002(8) 0.0082(8) -0.0007(9)
C7 0.0486(14) 0.0366(13) 0.0570(15) 0.0091(11) 0.0215(12) 0.0009(11)
C8 0.0385(12) 0.0515(15) 0.0390(12) -0.0056(11) 0.0032(10) 0.0013(11)
C9 0.0393(11) 0.0287(10) 0.0348(11) -0.0011(9) 0.0112(9) -0.0040(9)
C10 0.0407(12) 0.0498(15) 0.0408(13) -0.0085(11) 0.0059(10) 0.0044(11)
C11 0.0543(15) 0.0530(17) 0.0417(13) -0.0033(13) 0.0051(11) 0.0082(12)
C12 0.0618(16) 0.0369(13) 0.0507(15) -0.0041(12) 0.0211(13) 0.0064(12)
C13 0.0468(15) 0.0482(16) 0.0695(19) -0.0094(12) 0.0208(14) 0.0090(14)
C14 0.0380(12) 0.0444(15) 0.0541(15) -0.0036(11) 0.0073(11) 0.0060(12)
Cl1 0.0411(3) 0.0230(3) 0.0548(4) -0.0075(2) 0.0075(2) -0.0015(2)
Ti1 0.0300(3) 0.0155(3) 0.0302(3) 0.000 0.00406(19) 0.000

loop_
_atom_type_symbol
_atom_type_description
_atom_type_scat_dispersion_real
_atom_type_scat_dispersion_imag
_atom_type_scat_source
C C 0.0033 0.0016 'International Tables Vol C Tables 4.2.6.8 and 6.1.1.4'
H H 0.0000 0.0000 'International Tables Vol C Tables 4.2.6.8 and 6.1.1.4'
Cl Cl 0.1484 0.1585 'International Tables Vol C Tables 4.2.6.8 and 6.1.1.4'
Ti Ti 0.2776 0.4457 'International Tables Vol C Tables 4.2.6.8 and 6.1.1.4'

loop_
_geom_angle_atom_site_label_1
_geom_angle_atom_site_label_2
_geom_angle_atom_site_label_3
_geom_angle_site_symmetry_1
_geom_angle_site_symmetry_3
_geom_angle
_geom_angle_publ_flag
C2 C1 C5 . . 106.6(2) no
C2 C1 C6 . . 125.11(19) no
C5 C1 C6 . . 127.40(19) no
C2 C1 Ti1 . . 69.04(12) no
C5 C1 Ti1 . . 71.65(13) no
C6 C1 Ti1 . . 132.29(14) no
C1 C2 C3 . . 109.0(2) no
C1 C2 Ti1 . . 77.53(13) no
C3 C2 Ti1 . . 70.21(13) no
C1 C2 H2 . . 122.9(15) no
C3 C2 H2 . . 128.0(15) no
Ti1 C2 H2 . . 121.2(15) no
C4 C3 C2 . . 107.5(2) no
C4 C3 Ti1 . . 75.21(15) no
C2 C3 Ti1 . . 75.01(13) no
C4 C3 H3 . . 126.0(17) no
C2 C3 H3 . . 126.4(17) no
Ti1 C3 H3 . . 119.2(17) no
C3 C4 C5 . . 108.3(2) no
C3 C4 Ti1 . . 70.23(13) no
C5 C4 Ti1 . . 75.62(14) no
C3 C4 H4 . . 126.5(18) no
C5 C4 H4 . . 125.0(18) no
Ti1 C4 H4 . . 116.2(17) no
C4 C5 C1 . . 108.4(2) no
C4 C5 Ti1 . . 70.68(13) no
C1 C5 Ti1 . . 75.03(13) no
C4 C5 H5 . . 126.9(15) no
C1 C5 H5 . . 124.7(15) no
Ti1 C5 H5 . . 119.3(16) no
C1 C6 C7 . . 111.21(18) no
C1 C6 C8 . . 110.50(18) no
C7 C6 C8 . . 109.5(2) yes
C1 C6 C9 . . 108.39(18) no
C7 C6 C9 . . 106.65(19) no
C8 C6 C9 . . 110.5(2) no
C6 C7 H7A . . 109.5 no
C6 C7 H7B . . 109.5 no
H7A C7 H7B . . 109.5 no
C6 C7 H7C . . 109.5 no
H7A C7 H7C . . 109.5 no
H7B C7 H7C . . 109.5 no
C6 C8 H8A . . 109.5 no
C6 C8 H8B . . 109.5 no
H8A C8 H8B . . 109.5 no
C6 C8 H8C . . 109.5 no
H8A C8 H8C . . 109.5 no
H8B C8 H8C . . 109.5 no
C10 C9 C14 . . 117.4(2) no
C10 C9 C6 . . 122.4(2) no
C14 C9 C6 . . 120.0(2) no
C9 C10 C11 . . 121.6(2) no
C9 C10 H10 . . 120.1(18) no
C11 C10 H10 . . 118.4(19) no
C12 C11 C10 . . 120.1(3) no
C12 C11 H11 . . 120.6(19) no
C10 C11 H11 . . 118.6(19) no
C13 C12 C11 . . 119.3(3) no
C13 C12 H12 . . 120.8(17) no
C11 C12 H12 . . 119.9(17) no
C12 C13 C14 . . 120.9(3) no
C12 C13 H13 . . 121(2) no
C14 C13 H13 . . 118(2) no
C13 C14 C9 . . 120.8(3) no
C13 C14 H14 . . 123.2(18) no
C9 C14 H14 . . 116.0(18) no
C3 Ti1 C3 2 . 98.90(14) no
C3 Ti1 Cl1 . 2 137.93(7) no
C3 Ti1 Cl1 . . 99.28(7) no
Cl1 Ti1 Cl1 2 . 91.96(5) yes
C3 Ti1 C2 . 2 78.69(11) no
Cl1 Ti1 C2 . 2 114.61(6) no
C3 Ti1 C2 . . 34.78(8) no
Cl1 Ti1 C2 . . 132.15(7) no
C2 Ti1 C2 2 . 77.01(12) no
C3 Ti1 C4 . 2 132.52(10) no
Cl1 Ti1 C4 . 2 112.66(7) no
C2 Ti1 C4 . 2 111.80(10) no
C3 Ti1 C4 . . 34.55(9) no
Cl1 Ti1 C4 . . 76.86(7) no
C2 Ti1 C4 . . 56.68(9) no
C4 Ti1 C4 2 . 166.95(13) no
C3 Ti1 C5 . . 56.80(9) no
Cl1 Ti1 C5 . . 92.24(6) no
C2 Ti1 C5 . . 55.87(8) no
C4 Ti1 C5 . . 33.71(9) no
C3 Ti1 C5 . 2 129.25(9) no
Cl1 Ti1 C5 . 2 82.53(7) no
C2 Ti1 C5 . 2 131.57(8) no
C4 Ti1 C5 . 2 147.86(9) no
C5 Ti1 C5 . 2 172.49(11) no
C3 Ti1 C1 2 . 96.05(10) no
C3 Ti1 C1 . . 56.71(8) no
Cl1 Ti1 C1 2 . 83.84(6) no
Cl1 Ti1 C1 . . 125.54(6) no
C2 Ti1 C1 . . 33.44(7) no
C4 Ti1 C1 . . 55.88(9) no
C5 Ti1 C1 . . 33.32(7) no
C2 Ti1 C1 . 2 107.51(9) no
C4 Ti1 C1 . 2 118.91(9) no
C5 Ti1 C1 . 2 151.67(8) no
C1 Ti1 C1 . 2 140.12(10) no

loop_
_geom_bond_atom_site_label_1
_geom_bond_atom_site_label_2
_geom_bond_site_symmetry_2
_geom_bond_distance
_geom_bond_publ_flag
C1 C2 . 1.408(3) yes
C1 C5 . 1.419(3) yes
C1 C6 . 1.520(3) no
C1 Ti1 . 2.495(3) yes
C2 C3 . 1.409(3) yes
C2 Ti1 . 2.386(2) yes
C2 H2 . 0.94(3) no
C3 C4 . 1.401(4) yes
C3 Ti1 . 2.325(3) yes
C3 H3 . 0.92(3) no
C4 C5 . 1.404(3) yes
C4 Ti1 . 2.388(3) yes
C4 H4 . 0.90(3) no
C5 Ti1 . 2.452(3) yes
C5 H5 . 0.96(3) no
C6 C7 . 1.536(3) no
C6 C8 . 1.538(3) no
C6 C9 . 1.544(3) no
C7 H7A . 0.9600 no
C7 H7B . 0.9600 no
C7 H7C . 0.9600 no
C8 H8A . 0.9600 no
C8 H8B . 0.9600 no
C8 H8C . 0.9600 no
C9 C10 . 1.382(3) no
C9 C14 . 1.393(3) no
C10 C11 . 1.386(4) no
C10 H10 . 0.91(3) no
C11 C12 . 1.377(4) no
C11 H11 . 0.96(3) no
C12 C13 . 1.364(4) no
C12 H12 . 0.99(3) no
C13 C14 . 1.388(4) no
C13 H13 . 0.92(3) no
C14 H14 . 0.94(3) no
Cl1 Ti1 . 2.368(3) no

loop_
_geom_torsion_atom_site_label_1
_geom_torsion_atom_site_label_2
_geom_torsion_atom_site_label_3
_geom_torsion_atom_site_label_4
_geom_torsion_site_symmetry_4
_geom_torsion
_geom_torsion_publ_flag
C5 C1 C2 C3 . -1.5(2) no
C6 C1 C2 C3 . 168.60(19) no
Ti1 C1 C2 C3 . -63.70(16) no
C5 C1 C2 Ti1 . 62.20(16) no
C6 C1 C2 Ti1 . -127.7(2) no
C1 C2 C3 C4 . -0.3(2) no
Ti1 C2 C3 C4 . -68.81(17) no
C1 C2 C3 Ti1 . 68.48(17) no
C2 C3 C4 C5 . 2.1(3) no
Ti1 C3 C4 C5 . -66.60(17) no
C2 C3 C4 Ti1 . 68.67(15) no
C3 C4 C5 C1 . -3.0(3) no
Ti1 C4 C5 C1 . -66.10(16) no
C3 C4 C5 Ti1 . 63.08(16) no
C2 C1 C5 C4 . 2.8(3) no
C6 C1 C5 C4 . -167.0(2) yes
Ti1 C1 C5 C4 . 63.26(16) no
C2 C1 C5 Ti1 . -60.49(15) no
C6 C1 C5 Ti1 . 129.7(2) no
C2 C1 C6 C7 . 176.0(2) no
C5 C1 C6 C7 . -16.0(3) no
Ti1 C1 C6 C7 . 83.2(2) no
C2 C1 C6 C8 . 54.1(3) yes
C5 C1 C6 C8 . -137.8(2) no
Ti1 C1 C6 C8 . -38.6(3) no
C2 C1 C6 C9 . -67.1(3) no
C5 C1 C6 C9 . 100.9(3) no
Ti1 C1 C6 C9 . -159.88(15) no
C1 C6 C9 C10 . -21.6(3) no
C7 C6 C9 C10 . 98.2(3) no
C8 C6 C9 C10 . -142.9(2) no
C1 C6 C9 C14 . 163.7(2) yes
C7 C6 C9 C14 . -76.5(3) no
C8 C6 C9 C14 . 42.4(3) no
C14 C9 C10 C11 . -0.2(4) no
C6 C9 C10 C11 . -175.0(2) no
C9 C10 C11 C12 . 0.2(5) no
C10 C11 C12 C13 . -0.2(5) no
C11 C12 C13 C14 . 0.3(5) no
C12 C13 C14 C9 . -0.4(5) no
C10 C9 C14 C13 . 0.3(4) no
C6 C9 C14 C13 . 175.3(3) no
C4 C3 Ti1 C3 2 168.14(17) no
C2 C3 Ti1 C3 2 55.00(12) no
C4 C3 Ti1 Cl1 2 53.49(18) no
C2 C3 Ti1 Cl1 2 -59.64(17) no
C4 C3 Ti1 Cl1 . -49.96(14) no
C2 C3 Ti1 Cl1 . -163.10(12) no
C4 C3 Ti1 C2 2 -163.40(16) no
C2 C3 Ti1 C2 2 83.47(16) no
C4 C3 Ti1 C2 . 113.1(2) no
C4 C3 Ti1 C4 2 177.24(14) no
C2 C3 Ti1 C4 2 64.10(17) no
C2 C3 Ti1 C4 . -113.1(2) no
C4 C3 Ti1 C5 . 36.62(14) no
C2 C3 Ti1 C5 . -76.51(14) no
C4 C3 Ti1 C5 2 -137.86(14) no
C2 C3 Ti1 C5 2 109.01(15) no
C4 C3 Ti1 C1 . 76.72(15) no
C2 C3 Ti1 C1 . -36.42(12) no
C4 C3 Ti1 C1 2 -134.68(14) no
C2 C3 Ti1 C1 2 112.18(14) no
C1 C2 Ti1 C3 2 119.87(15) no
C3 C2 Ti1 C3 2 -124.38(15) no
C1 C2 Ti1 C3 . -115.8(2) no
C1 C2 Ti1 Cl1 2 24.76(14) no
C3 C2 Ti1 Cl1 2 140.51(13) no
C1 C2 Ti1 Cl1 . -92.98(14) no
C3 C2 Ti1 Cl1 . 22.77(16) no
C1 C2 Ti1 C2 2 155.44(18) no
C3 C2 Ti1 C2 2 -88.81(15) no
C1 C2 Ti1 C4 2 109.82(14) no
C3 C2 Ti1 C4 2 -134.43(14) no
C1 C2 Ti1 C4 . -77.13(15) no
C3 C2 Ti1 C4 . 38.62(14) no
C1 C2 Ti1 C5 . -36.34(12) no
C3 C2 Ti1 C5 . 79.41(15) no
C1 C2 Ti1 C5 2 142.38(13) no
C3 C2 Ti1 C5 2 -101.86(16) no
C3 C2 Ti1 C1 . 115.8(2) no
C1 C2 Ti1 C1 2 169.33(8) no
C3 C2 Ti1 C1 2 -74.91(15) no
C3 C4 Ti1 C3 2 -16.0(2) no
C5 C4 Ti1 C3 2 99.92(16) no
C5 C4 Ti1 C3 . 115.9(2) no
C3 C4 Ti1 Cl1 2 -144.29(13) no
C5 C4 Ti1 Cl1 2 -28.38(15) no
C3 C4 Ti1 Cl1 . 129.11(15) no
C5 C4 Ti1 Cl1 . -114.97(15) no
C3 C4 Ti1 C2 2 17.56(16) no
C5 C4 Ti1 C2 2 133.48(14) no
C3 C4 Ti1 C2 . -38.89(14) no
C5 C4 Ti1 C2 . 77.03(15) no
C3 C4 Ti1 C4 2 -9.1(4) no
C5 C4 Ti1 C4 2 106.9(4) no
C3 C4 Ti1 C5 . -115.9(2) no
C3 C4 Ti1 C5 2 77.6(2) no
C5 C4 Ti1 C5 2 -166.5(2) no
C3 C4 Ti1 C1 . -79.34(15) no
C5 C4 Ti1 C1 . 36.57(13) no
C3 C4 Ti1 C1 2 53.87(16) no
C5 C4 Ti1 C1 2 169.79(13) no
C4 C5 Ti1 C3 2 -110.36(16) no
C1 C5 Ti1 C3 2 5.76(18) no
C4 C5 Ti1 C3 . -37.56(15) no
C1 C5 Ti1 C3 . 78.55(15) no
C4 C5 Ti1 Cl1 2 153.75(15) no
C1 C5 Ti1 Cl1 2 -90.14(13) no
C4 C5 Ti1 Cl1 . 62.06(14) no
C1 C5 Ti1 Cl1 . 178.17(13) no
C4 C5 Ti1 C2 2 -64.22(18) no
C1 C5 Ti1 C2 2 51.89(17) no
C4 C5 Ti1 C2 . -79.64(16) no
C1 C5 Ti1 C2 . 36.47(13) no
C4 C5 Ti1 C4 2 -156.0(2) no
C1 C5 Ti1 C4 2 -39.9(2) no
C1 C5 Ti1 C4 . 116.1(2) no
C4 C5 Ti1 C1 . -116.1(2) no
C4 C5 Ti1 C1 2 -19.1(2) no
C1 C5 Ti1 C1 2 97.0(2) no
C2 C1 Ti1 C3 2 -58.77(15) no
C5 C1 Ti1 C3 2 -175.52(14) no
C6 C1 Ti1 C3 2 60.2(2) no
C2 C1 Ti1 C3 . 37.93(14) no
C5 C1 Ti1 C3 . -78.83(15) no
C6 C1 Ti1 C3 . 156.9(2) no
C2 C1 Ti1 Cl1 2 -157.48(13) no
C5 C1 Ti1 Cl1 2 85.76(13) no
C6 C1 Ti1 Cl1 2 -38.52(18) no
C2 C1 Ti1 Cl1 . 114.51(12) no
C5 C1 Ti1 Cl1 . -2.24(15) no
C6 C1 Ti1 Cl1 . -126.53(17) no
C2 C1 Ti1 C2 2 -25.13(18) no
C5 C1 Ti1 C2 2 -141.88(14) no
C6 C1 Ti1 C2 2 93.83(19) no
C5 C1 Ti1 C2 . -116.8(2) no
C6 C1 Ti1 C2 . 119.0(2) no
C2 C1 Ti1 C4 2 -86.20(15) no
C5 C1 Ti1 C4 2 157.05(14) no
C6 C1 Ti1 C4 2 32.8(2) no
C2 C1 Ti1 C4 . 79.75(15) no
C5 C1 Ti1 C4 . -37.01(14) no
C6 C1 Ti1 C4 . -161.3(2) no
C2 C1 Ti1 C5 . 116.8(2) no
C6 C1 Ti1 C5 . -124.3(3) no
C2 C1 Ti1 C5 2 -74.2(2) no
C5 C1 Ti1 C5 2 169.02(17) no
C6 C1 Ti1 C5 2 44.7(3) no
C2 C1 Ti1 C1 2 -15.98(12) no
C5 C1 Ti1 C1 2 -132.73(14) no
C6 C1 Ti1 C1 2 102.98(19) no
